data_4021064
loop_
_publ_author_name
'Denis Deffieux'
'Isabelle Fabre'
'Alexander Titz'
'Jean-Michel L\'eger'
'St\'ephane Quideau'

_publ_section_title
;
 Electrochemical Synthesis of Dimerizing and Nondimerizing
 Orthoquinone Monoketals
;
_journal_name_full 'Journal of Organic Chemistry'
_journal_page_first 8731
_journal_page_last 8738
_journal_paper_doi 10.1021/jo048677i
_journal_volume 69
_journal_year 2004
_chemical_formula_sum 'C39 H48 O12'
_chemical_formula_weight 708.77
_space_group_IT_number 61
_symmetry_cell_setting orthorhombic
_symmetry_space_group_name_Hall '-P 2ac 2ab'
_symmetry_space_group_name_H-M 'P b c a'
_cell_angle_alpha 90.00
_cell_angle_beta 90.00
_cell_angle_gamma 90.00
_cell_formula_units_Z 4
_cell_length_a 11.0750(10)
_cell_length_b 18.989(3)
_cell_length_c 23.195(2)
_cell_measurement_temperature 296(2)
_cell_volume 4878.0(10)
_diffrn_ambient_temperature 296(2)
_exptl_crystal_density_diffrn 0.965
_cod_database_code 4021064

loop_
_symmetry_equiv_pos_as_xyz
'x, y, z'
'x+1/2, -y+1/2, -z'
'-x, y+1/2, -z+1/2'
'-x+1/2, -y, z+1/2'
'-x, -y, -z'
'-x-1/2, y-1/2, z'
'x, -y-1/2, z-1/2'
'x-1/2, y, -z-1/2'

loop_
_atom_site_label
_atom_site_type_symbol
_atom_site_fract_x
_atom_site_fract_y
_atom_site_fract_z
_atom_site_U_iso_or_equiv
_atom_site_adp_type
_atom_site_occupancy
_atom_site_symmetry_multiplicity
_atom_site_calc_flag
_atom_site_refinement_flags
_atom_site_disorder_assembly
_atom_site_disorder_group
O1 O 0.43944(15) -0.00112(7) 0.36547(6) 0.0480(4) Uani 1 1 d . . .
O2 O 0.36958(14) -0.05033(8) 0.44872(6) 0.0461(4) Uani 1 1 d . . .
O3 O 0.60007(14) -0.22490(8) 0.46951(7) 0.0526(4) Uani 1 1 d . . .
O4 O 0.48608(14) -0.31191(8) 0.42900(6) 0.0508(4) Uani 1 1 d . . .
O5 O 0.34804(17) 0.04437(10) 0.50411(7) 0.0666(5) Uani 1 1 d . . .
O6 O 0.65948(18) -0.27726(10) 0.55031(8) 0.0768(6) Uani 1 1 d . . .
C7 C 0.3979(2) -0.06475(11) 0.38989(8) 0.0403(5) Uani 1 1 d . . .
C8 C 0.52757(19) -0.13347(12) 0.32242(9) 0.0425(5) Uani 1 1 d . . .
H8 H 0.5802 -0.0972 0.3059 0.051 Uiso 1 1 calc R . .
C9 C 0.29963(19) -0.15361(12) 0.32420(9) 0.0412(5) Uani 1 1 d . . .
H9 H 0.2268 -0.1670 0.3029 0.049 Uiso 1 1 calc R . .
C10 C 0.35965(18) -0.21809(11) 0.35522(8) 0.0395(5) Uani 1 1 d . . .
H10 H 0.3045 -0.2568 0.3644 0.047 Uiso 1 1 calc R . .
C11 C 0.43574(18) -0.19164(11) 0.40598(8) 0.0385(5) Uani 1 1 d . . .
H11 H 0.3850 -0.1840 0.4400 0.046 Uiso 1 1 calc R . .
O12 O 0.18691(15) -0.05812(9) 0.36544(8) 0.0620(5) Uani 1 1 d . . .
C13 C 0.49253(18) -0.12200(11) 0.38580(8) 0.0392(5) Uani 1 1 d . . .
H13 H 0.5635 -0.1102 0.4091 0.047 Uiso 1 1 calc R . .
C14 C 0.6041(2) -0.27960(13) 0.50620(10) 0.0508(6) Uani 1 1 d . . .
C15 C 0.5346(2) -0.24419(11) 0.41898(9) 0.0427(5) Uani 1 1 d . . .
C16 C 0.4167(2) 0.05657(12) 0.40464(9) 0.0486(6) Uani 1 1 d . . .
O17 O 0.72020(18) -0.27452(13) 0.37171(9) 0.0901(7) Uani 1 1 d . . .
C18 C 0.4415(2) -0.23050(11) 0.30063(9) 0.0431(5) Uani 1 1 d . . .
C19 C 0.28090(19) -0.08970(12) 0.35963(9) 0.0429(5) Uani 1 1 d . . .
C20 C 0.3525(2) -0.05189(13) 0.21986(10) 0.0574(6) Uani 1 1 d . . .
H20A H 0.3998 -0.0201 0.2435 0.069 Uiso 1 1 calc R . .
H20B H 0.2710 -0.0526 0.2352 0.069 Uiso 1 1 calc R . .
C21 C 0.41339(19) -0.15254(11) 0.28517(9) 0.0423(5) Uani 1 1 d . . .
C22 C 0.4055(2) -0.12493(12) 0.22413(9) 0.0506(6) Uani 1 1 d . . .
H22A H 0.4859 -0.1245 0.2075 0.061 Uiso 1 1 calc R . .
H22B H 0.3565 -0.1570 0.2015 0.061 Uiso 1 1 calc R . .
C23 C 0.5738(2) -0.21149(12) 0.31518(9) 0.0457(5) Uani 1 1 d . . .
H23 H 0.6273 -0.2168 0.2818 0.055 Uiso 1 1 calc R . .
C24 C 0.4096(2) -0.29179(12) 0.26248(10) 0.0533(6) Uani 1 1 d . . .
H24A H 0.4488 -0.2855 0.2254 0.064 Uiso 1 1 calc R . .
H24B H 0.3231 -0.2916 0.2559 0.064 Uiso 1 1 calc R . .
C25 C 0.5343(3) 0.09583(15) 0.41555(12) 0.0677(7) Uani 1 1 d . . .
H25A H 0.5601 0.1184 0.3806 0.102 Uiso 1 1 calc R . .
H25B H 0.5951 0.0631 0.4280 0.102 Uiso 1 1 calc R . .
H25C H 0.5219 0.1307 0.4449 0.102 Uiso 1 1 calc R . .
C26 C 0.5270(2) -0.33852(12) 0.48339(9) 0.0496(6) Uani 1 1 d . . .
C27 C 0.3743(2) 0.01983(13) 0.45848(9) 0.0473(5) Uani 1 1 d . . .
C28 C 0.6233(2) -0.24618(14) 0.36748(11) 0.0531(6) Uani 1 1 d . . .
C29 C 0.3187(3) 0.10425(15) 0.38143(12) 0.0760(8) Uani 1 1 d . . .
H29A H 0.3468 0.1272 0.3471 0.114 Uiso 1 1 calc R . .
H29B H 0.2987 0.1391 0.4099 0.114 Uiso 1 1 calc R . .
H29C H 0.2483 0.0768 0.3726 0.114 Uiso 1 1 calc R . .
C30 C 0.4456(2) -0.36296(12) 0.28674(11) 0.0576(6) Uani 1 1 d . . .
H30A H 0.5327 -0.3677 0.2847 0.069 Uiso 1 1 calc R . .
H30B H 0.4225 -0.3651 0.3270 0.069 Uiso 1 1 calc R . .
C31 C 0.3876(3) -0.42382(14) 0.25491(13) 0.0748(8) Uani 1 1 d . . .
H31A H 0.4146 -0.4675 0.2713 0.112 Uiso 1 1 calc R . .
H31B H 0.4100 -0.4220 0.2150 0.112 Uiso 1 1 calc R . .
H31C H 0.3014 -0.4206 0.2583 0.112 Uiso 1 1 calc R . .
C32 C 0.3491(3) -0.02400(18) 0.15870(12) 0.0807(9) Uani 1 1 d . . .
H32A H 0.3106 0.0213 0.1583 0.121 Uiso 1 1 calc R . .
H32B H 0.3046 -0.0560 0.1347 0.121 Uiso 1 1 calc R . .
H32C H 0.4300 -0.0196 0.1443 0.121 Uiso 1 1 calc R . .
C33 C 0.5998(3) -0.40479(17) 0.47482(16) 0.1002(12) Uani 1 1 d . . .
H33A H 0.5482 -0.4415 0.4606 0.150 Uiso 1 1 calc R . .
H33B H 0.6344 -0.4190 0.5109 0.150 Uiso 1 1 calc R . .
H33C H 0.6631 -0.3960 0.4475 0.150 Uiso 1 1 calc R . .
C34 C 0.4196(3) -0.3495(2) 0.52214(13) 0.1012(13) Uani 1 1 d . . .
H34A H 0.3706 -0.3870 0.5072 0.152 Uiso 1 1 calc R . .
H34B H 0.3727 -0.3070 0.5237 0.152 Uiso 1 1 calc R . .
H34C H 0.4468 -0.3614 0.5602 0.152 Uiso 1 1 calc R . .

loop_
_atom_site_aniso_label
_atom_site_aniso_U_11
_atom_site_aniso_U_22
_atom_site_aniso_U_33
_atom_site_aniso_U_23
_atom_site_aniso_U_13
_atom_site_aniso_U_12
O1 0.0640(10) 0.0409(8) 0.0390(8) -0.0018(6) 0.0020(7) -0.0043(7)
O2 0.0558(9) 0.0478(9) 0.0348(8) -0.0015(6) 0.0016(7) -0.0004(7)
O3 0.0518(9) 0.0516(10) 0.0545(9) 0.0027(7) -0.0166(8) -0.0069(8)
O4 0.0626(10) 0.0457(9) 0.0440(8) 0.0057(7) -0.0150(7) -0.0097(8)
O5 0.0798(13) 0.0713(12) 0.0488(10) -0.0188(9) 0.0009(9) 0.0088(10)
O6 0.0877(14) 0.0763(13) 0.0664(12) 0.0038(10) -0.0413(11) -0.0015(11)
C7 0.0473(12) 0.0415(12) 0.0321(10) -0.0010(8) 0.0014(9) -0.0034(9)
C8 0.0380(11) 0.0462(12) 0.0434(11) 0.0041(9) 0.0040(9) -0.0038(10)
C9 0.0348(11) 0.0516(13) 0.0372(11) -0.0035(9) -0.0030(9) -0.0029(10)
C10 0.0371(11) 0.0438(12) 0.0375(11) -0.0003(9) -0.0010(9) -0.0051(9)
C11 0.0361(11) 0.0436(12) 0.0358(11) -0.0002(9) 0.0026(9) -0.0039(9)
O12 0.0455(10) 0.0684(12) 0.0721(12) -0.0126(9) -0.0045(9) 0.0141(8)
C13 0.0368(11) 0.0426(12) 0.0382(11) 0.0002(9) -0.0025(9) -0.0045(9)
C14 0.0509(14) 0.0542(14) 0.0475(13) 0.0024(11) -0.0115(11) 0.0054(11)
C15 0.0431(11) 0.0448(12) 0.0400(11) 0.0020(9) -0.0059(9) -0.0051(10)
C16 0.0590(14) 0.0441(13) 0.0429(12) -0.0061(10) -0.0098(11) 0.0032(11)
O17 0.0589(12) 0.1238(19) 0.0876(14) 0.0271(13) 0.0115(10) 0.0387(12)
C18 0.0460(12) 0.0470(13) 0.0362(11) -0.0019(9) 0.0027(9) -0.0007(10)
C19 0.0426(12) 0.0482(13) 0.0378(11) -0.0003(9) -0.0008(9) 0.0028(10)
C20 0.0679(16) 0.0592(15) 0.0450(13) 0.0036(11) -0.0012(12) 0.0040(13)
C21 0.0430(12) 0.0496(13) 0.0344(10) -0.0020(9) 0.0024(9) -0.0001(10)
C22 0.0583(14) 0.0577(14) 0.0360(11) -0.0008(10) 0.0035(10) 0.0023(12)
C23 0.0400(12) 0.0529(14) 0.0442(12) 0.0020(10) 0.0106(10) 0.0008(10)
C24 0.0639(15) 0.0514(14) 0.0445(13) -0.0066(10) 0.0006(12) 0.0011(12)
C25 0.0825(19) 0.0604(16) 0.0601(15) -0.0021(13) -0.0082(14) -0.0202(15)
C26 0.0580(14) 0.0473(13) 0.0434(12) 0.0055(10) -0.0139(11) -0.0004(11)
C27 0.0465(12) 0.0551(14) 0.0401(12) -0.0078(10) -0.0069(10) 0.0068(11)
C28 0.0416(12) 0.0585(14) 0.0593(14) 0.0042(11) 0.0048(11) 0.0054(11)
C29 0.096(2) 0.0637(18) 0.0688(17) -0.0032(14) -0.0204(16) 0.0251(16)
C30 0.0612(15) 0.0532(15) 0.0585(15) -0.0061(12) 0.0057(12) 0.0012(12)
C31 0.097(2) 0.0565(16) 0.0712(17) -0.0162(14) 0.0122(16) -0.0048(16)
C32 0.101(2) 0.086(2) 0.0550(16) 0.0213(15) 0.0038(16) 0.0187(18)
C33 0.122(3) 0.0596(18) 0.119(3) -0.0118(18) -0.055(2) 0.0307(19)
C34 0.095(2) 0.144(3) 0.0647(19) 0.022(2) -0.0015(18) -0.047(2)

loop_
_geom_bond_atom_site_label_1
_geom_bond_atom_site_label_2
_geom_bond_distance
_geom_bond_site_symmetry_2
_geom_bond_publ_flag
O1 C7 1.412(2) . ?
O1 C16 1.445(3) . ?
O2 C27 1.352(3) . ?
O2 C7 1.427(2) . ?
O3 C14 1.344(3) . ?
O3 C15 1.426(2) . ?
O4 C15 1.413(3) . ?
O4 C26 1.433(3) . ?
O5 C27 1.192(3) . ?
O6 C14 1.194(3) . ?
C7 C13 1.513(3) . ?
C7 C19 1.548(3) . ?
C8 C13 1.536(3) . ?
C8 C21 1.574(3) . ?
C8 C23 1.576(3) . ?
C9 C19 1.480(3) . ?
C9 C21 1.551(3) . ?
C9 C10 1.568(3) . ?
C10 C11 1.533(3) . ?
C10 C18 1.575(3) . ?
C11 C15 1.512(3) . ?
C11 C13 1.537(3) . ?
O12 C19 1.209(3) . ?
C14 C26 1.504(3) . ?
C15 C28 1.547(3) . ?
C16 C27 1.506(3) . ?
C16 C29 1.513(3) . ?
C16 C25 1.522(3) . ?
O17 C28 1.205(3) . ?
C18 C24 1.504(3) . ?
C18 C23 1.546(3) . ?
C18 C21 1.555(3) . ?
C20 C22 1.509(3) . ?
C20 C32 1.515(3) . ?
C21 C22 1.512(3) . ?
C23 C28 1.485(3) . ?
C24 C30 1.517(3) . ?
C26 C34 1.505(4) . ?
C26 C33 1.508(4) . ?
C30 C31 1.514(4) . ?

loop_
_cod_related_entry_id
_cod_related_entry_database
_cod_related_entry_code
1 ChemSpider 9423481
